data_7245497
loop_
_publ_author_name
'Lindenau, Kevin'
'Spannenberg, Anke'
'Rei\&s, Fabian'
'Beweries, Torsten'

_publ_section_title
;
 Mono- and dinuclear zirconocene(iv) amide complexes for the catalytic
 dehydropolymerisation of phenylsilane
;
_journal_issue 40
_journal_name_full 'RSC Advances'
_journal_page_first 26277
_journal_page_last 26283
_journal_paper_doi 10.1039/D2RA04955D
_journal_volume 12
_journal_year 2022
_chemical_formula_sum 'C22 H30 Cl N Zr'
_chemical_formula_weight 435.14
_space_group_crystal_system orthorhombic
_space_group_IT_number 19
_space_group_name_Hall 'P 2ac 2ab'
_space_group_name_H-M_alt 'P 21 21 21'
_atom_sites_solution_hydrogens geom
_audit_creation_method SHELXL-2018/3
_audit_update_record
;
2022-06-23 deposited with the CCDC.	2022-09-08 downloaded from the CCDC.
;
_cell_angle_alpha 90
_cell_angle_beta 90
_cell_angle_gamma 90
_cell_formula_units_Z 12
_cell_length_a 11.0777(3)
_cell_length_b 12.1942(4)
_cell_length_c 44.1788(14)
_cell_measurement_reflns_used 9814
_cell_measurement_temperature 200(2)
_cell_measurement_theta_max 28.85
_cell_measurement_theta_min 2.48
_cell_volume 5967.8(3)
_computing_cell_refinement 'SAINT (Bruker, 2013)'
_computing_data_collection 'APEX2 (Bruker, 2014)'
_computing_data_reduction SAINT
_computing_structure_refinement 'SHELXL-2018/3 (Sheldrick, 2015)'
_computing_structure_solution 'SHELXS-97 (Sheldrick, 2008)'
_diffrn_ambient_temperature 200(2)
_diffrn_detector_area_resol_mean 8.3333
_diffrn_measured_fraction_theta_full 0.999
_diffrn_measured_fraction_theta_max 0.997
_diffrn_measurement_device_type 'Bruker APEX-II CCD'
_diffrn_measurement_method '\f and \w scans'
_diffrn_radiation_type MoK\a
_diffrn_radiation_wavelength 0.71073
_diffrn_reflns_av_R_equivalents 0.0314
_diffrn_reflns_av_unetI/netI 0.0197
_diffrn_reflns_Laue_measured_fraction_full 0.999
_diffrn_reflns_Laue_measured_fraction_max 0.997
_diffrn_reflns_limit_h_max 15
_diffrn_reflns_limit_h_min -15
_diffrn_reflns_limit_k_max 16
_diffrn_reflns_limit_k_min -14
_diffrn_reflns_limit_l_max 58
_diffrn_reflns_limit_l_min -59
_diffrn_reflns_number 113014
_diffrn_reflns_point_group_measured_fraction_full 0.999
_diffrn_reflns_point_group_measured_fraction_max 0.997
_diffrn_reflns_theta_full 25.242
_diffrn_reflns_theta_max 28.892
_diffrn_reflns_theta_min 1.732
_diffrn_source 'fine-focus sealed tube'
_exptl_absorpt_coefficient_mu 0.692
_exptl_absorpt_correction_T_max 0.89
_exptl_absorpt_correction_T_min 0.79
_exptl_absorpt_correction_type multi-scan
_exptl_absorpt_process_details 'SADABS (Bruker, 2014)'
_exptl_crystal_colour yellow
_exptl_crystal_density_diffrn 1.453
_exptl_crystal_description block
_exptl_crystal_F_000 2712
_exptl_crystal_size_max 0.36
_exptl_crystal_size_mid 0.27
_exptl_crystal_size_min 0.17
_refine_diff_density_max 1.014
_refine_diff_density_min -0.604
_refine_diff_density_rms 0.059
_refine_ls_abs_structure_details
;
 Flack x determined using 6469 quotients [(I+)-(I-)]/[(I+)+(I-)]
 (Parsons, Flack and Wagner, Acta Cryst. B69 (2013) 249-259).
;
_refine_ls_abs_structure_Flack 0.603(8)
_refine_ls_extinction_method none
_refine_ls_goodness_of_fit_ref 1.095
_refine_ls_hydrogen_treatment constr
_refine_ls_matrix_type full
_refine_ls_number_parameters 720
_refine_ls_number_reflns 15672
_refine_ls_number_restraints 103
_refine_ls_restrained_S_all 1.098
_refine_ls_R_factor_all 0.0299
_refine_ls_R_factor_gt 0.0283
_refine_ls_shift/su_max 0.001
_refine_ls_shift/su_mean 0.000
_refine_ls_structure_factor_coef Fsqd
_refine_ls_weighting_details 'w=1/[\s^2^(Fo^2^)+(0.0232P)^2^+4.3410P] where P=(Fo^2^+2Fc^2^)/3'
_refine_ls_weighting_scheme calc
_refine_ls_wR_factor_gt 0.0653
_refine_ls_wR_factor_ref 0.0661
_reflns_Friedel_coverage 0.811
_reflns_Friedel_fraction_full 1.000
_reflns_Friedel_fraction_max 0.997
_reflns_number_gt 15088
_reflns_number_total 15672
_reflns_threshold_expression 'I > 2\s(I)'
_cod_data_source_file d2ra04955d2.cif
_cod_data_source_block AX2298
_cod_database_code 7245497
_shelx_shelxl_version_number 2018/3
_shelx_space_group_comment
;
The symmetry employed for this shelxl refinement is uniquely defined
by the following loop, which should always be used as a source of
symmetry information in preference to the above space-group names.
They are only intended as comments.
;

loop_
_space_group_symop_operation_xyz
'x, y, z'
'-x+1/2, -y, z+1/2'
'-x, y+1/2, -z+1/2'
'x+1/2, -y+1/2, -z'

loop_
_atom_site_label
_atom_site_type_symbol
_atom_site_fract_x
_atom_site_fract_y
_atom_site_fract_z
_atom_site_U_iso_or_equiv
_atom_site_adp_type
_atom_site_occupancy
_atom_site_site_symmetry_order
_atom_site_calc_flag
_atom_site_refinement_flags_posn
_atom_site_refinement_flags_adp
_atom_site_refinement_flags_occupancy
_atom_site_disorder_assembly
_atom_site_disorder_group
C1 C 0.5788(3) 1.2012(3) -0.01978(9) 0.0377(8) Uani 1 1 d . . . . .
H1A H 0.531798 1.263296 -0.012039 0.057 Uiso 1 1 calc R U . . .
H1B H 0.524186 1.147701 -0.029083 0.057 Uiso 1 1 calc R U . . .
H1C H 0.636536 1.227427 -0.034939 0.057 Uiso 1 1 calc R U . . .
C2 C 0.7353(3) 1.2253(3) 0.01614(9) 0.0360(8) Uani 1 1 d . . . . .
H2A H 0.791432 1.243037 -0.000299 0.054 Uiso 1 1 calc R U . . .
H2B H 0.779772 1.191140 0.032844 0.054 Uiso 1 1 calc R U . . .
H2C H 0.696424 1.292615 0.023310 0.054 Uiso 1 1 calc R U . . .
C3 C 0.4936(3) 0.9356(3) -0.01119(7) 0.0264(7) Uani 1 1 d . . . . .
H3 H 0.513310 0.950760 -0.031691 0.032 Uiso 1 1 calc R U . . .
C4 C 0.4281(2) 1.0053(3) 0.00838(7) 0.0272(6) Uani 1 1 d . . . . .
H4 H 0.395107 1.074742 0.003242 0.033 Uiso 1 1 calc R U . . .
C5 C 0.4204(3) 0.9539(3) 0.03679(7) 0.0242(6) Uani 1 1 d . . . . .
C6 C 0.3480(3) 0.9888(3) 0.06403(8) 0.0346(7) Uani 1 1 d . . . . .
H6A H 0.261402 0.991526 0.058579 0.041 Uiso 1 1 calc R U . . .
H6B H 0.373134 1.063393 0.070222 0.041 Uiso 1 1 calc R U . . .
C7 C 0.3654(4) 0.9102(4) 0.09049(9) 0.0462(10) Uani 1 1 d . . . . .
H7A H 0.440754 0.929800 0.101259 0.055 Uiso 1 1 calc R U . . .
H7B H 0.297565 0.919495 0.104844 0.055 Uiso 1 1 calc R U . . .
C8 C 0.3719(4) 0.7925(3) 0.08112(10) 0.0430(9) Uani 1 1 d . . . . .
H8A H 0.296570 0.772395 0.070444 0.052 Uiso 1 1 calc R U . . .
H8B H 0.378476 0.745911 0.099391 0.052 Uiso 1 1 calc R U . . .
C9 C 0.4798(3) 0.7703(3) 0.06037(8) 0.0300(7) Uani 1 1 d . . . . .
H9A H 0.555712 0.775960 0.072107 0.036 Uiso 1 1 calc R U . . .
H9B H 0.474213 0.694996 0.052088 0.036 Uiso 1 1 calc R U . . .
C10 C 0.4812(3) 0.8518(3) 0.03490(7) 0.0221(6) Uani 1 1 d . . . . .
C11 C 0.5248(3) 0.8392(3) 0.00490(7) 0.0235(6) Uani 1 1 d . . . . .
C12 C 0.5928(3) 0.7423(3) -0.00773(8) 0.0301(7) Uani 1 1 d . . . . .
H12A H 0.612589 0.756141 -0.029242 0.036 Uiso 1 1 calc R U . . .
H12B H 0.541056 0.676202 -0.006739 0.036 Uiso 1 1 calc R U . . .
C13 C 0.7093(3) 0.7217(3) 0.01000(8) 0.0284(7) Uani 1 1 d . . . . .
H13A H 0.689785 0.688289 0.029819 0.034 Uiso 1 1 calc R U . . .
H13B H 0.761233 0.669967 -0.001334 0.034 Uiso 1 1 calc R U . . .
C14 C 0.7757(3) 0.8277(3) 0.01483(7) 0.0230(6) Uani 1 1 d . . . . .
C15 C 0.7978(3) 0.9095(3) -0.00752(7) 0.0250(6) Uani 1 1 d . . . . .
H15 H 0.772818 0.906637 -0.028075 0.030 Uiso 1 1 calc R U . . .
C16 C 0.8633(2) 0.9958(3) 0.00625(6) 0.0246(6) Uani 1 1 d . . . . .
H16 H 0.892054 1.059787 -0.003683 0.030 Uiso 1 1 calc R U . . .
C17 C 0.8788(3) 0.9709(3) 0.03718(7) 0.0238(6) Uani 1 1 d . . . . .
C18 C 0.9489(3) 1.0308(3) 0.06110(8) 0.0319(7) Uani 1 1 d . . . . .
H18A H 0.897257 1.087716 0.070454 0.038 Uiso 1 1 calc R U . . .
H18B H 1.019382 1.067570 0.051783 0.038 Uiso 1 1 calc R U . . .
C19 C 0.9919(3) 0.9504(3) 0.08539(9) 0.0388(8) Uani 1 1 d . . . . .
H19A H 1.056026 0.902947 0.076910 0.047 Uiso 1 1 calc R U . . .
H19B H 1.026733 0.991872 0.102575 0.047 Uiso 1 1 calc R U . . .
C20 C 0.8883(3) 0.8794(3) 0.09670(8) 0.0344(8) Uani 1 1 d . . . . .
H20A H 0.823090 0.927274 0.104473 0.041 Uiso 1 1 calc R U . . .
H20B H 0.917083 0.833279 0.113664 0.041 Uiso 1 1 calc R U . . .
C21 C 0.8377(3) 0.8057(3) 0.07178(7) 0.0296(7) Uani 1 1 d . . . . .
H21A H 0.892805 0.742781 0.068660 0.035 Uiso 1 1 calc R U . . .
H21B H 0.758389 0.776496 0.078214 0.035 Uiso 1 1 calc R U . . .
C22 C 0.8231(3) 0.8669(3) 0.04240(7) 0.0218(6) Uani 1 1 d . . . . .
C23 C 0.1186(4) 0.7327(3) 0.14643(12) 0.0468(10) Uani 1 1 d . . . . .
H23A H 0.066142 0.751997 0.163475 0.070 Uiso 1 1 calc R U . . .
H23B H 0.070499 0.697908 0.130489 0.070 Uiso 1 1 calc R U . . .
H23C H 0.156692 0.799213 0.138439 0.070 Uiso 1 1 calc R U . . .
C24 C 0.2858(4) 0.7104(4) 0.17940(12) 0.0521(12) Uani 1 1 d . . . . .
H24A H 0.327206 0.773392 0.170339 0.078 Uiso 1 1 calc R U . . .
H24B H 0.345697 0.658195 0.187063 0.078 Uiso 1 1 calc R U . . .
H24C H 0.234731 0.735535 0.196133 0.078 Uiso 1 1 calc R U . . .
C25 C 0.0669(3) 0.4167(3) 0.17942(7) 0.0242(6) Uani 1 1 d . . . . .
H25 H 0.105148 0.413333 0.198649 0.029 Uiso 1 1 calc R U . . .
C26 C -0.0041(2) 0.5043(3) 0.16846(6) 0.0250(6) Uani 1 1 d . . . . .
H26 H -0.023950 0.569172 0.179282 0.030 Uiso 1 1 calc R U . . .
C27 C -0.0404(3) 0.4791(3) 0.13883(7) 0.0233(6) Uani 1 1 d . . . . .
C28 C -0.1318(3) 0.5379(3) 0.11937(8) 0.0341(8) Uani 1 1 d D . . . .
H28A H -0.104847 0.614402 0.116060 0.041 Uiso 0.803(10) 1 calc R U P A 1
H28B H -0.210204 0.540317 0.130108 0.041 Uiso 0.803(10) 1 calc R U P A 1
H28C H -0.090090 0.595552 0.107547 0.041 Uiso 0.197(10) 1 calc R U P A 2
H28D H -0.191500 0.574481 0.132651 0.041 Uiso 0.197(10) 1 calc R U P A 2
C31 C -0.0264(3) 0.3149(3) 0.10277(8) 0.0332(8) Uani 1 1 d D . . . .
H31A H -0.032118 0.235133 0.106756 0.040 Uiso 0.803(10) 1 calc R U P A 1
H31B H 0.037496 0.326805 0.087456 0.040 Uiso 0.803(10) 1 calc R U P A 1
H31C H -0.072143 0.247347 0.107609 0.040 Uiso 0.197(10) 1 calc R U P A 2
H31D H 0.048077 0.293523 0.091877 0.040 Uiso 0.197(10) 1 calc R U P A 2
C32 C 0.0059(3) 0.3742(3) 0.13156(7) 0.0222(6) Uani 1 1 d . . . . .
C33 C 0.0712(3) 0.3345(3) 0.15671(7) 0.0225(6) Uani 1 1 d . . . . .
C34 C 0.1375(3) 0.2278(3) 0.15914(8) 0.0288(7) Uani 1 1 d . . . . .
H34A H 0.142532 0.192952 0.138932 0.035 Uiso 1 1 calc R U . . .
H34B H 0.092869 0.177610 0.172755 0.035 Uiso 1 1 calc R U . . .
C35 C 0.2648(3) 0.2467(3) 0.17155(9) 0.0313(8) Uani 1 1 d . . . . .
H35A H 0.260235 0.259473 0.193650 0.038 Uiso 1 1 calc R U . . .
H35B H 0.314105 0.180119 0.168132 0.038 Uiso 1 1 calc R U . . .
C36 C 0.3253(3) 0.3431(3) 0.15673(7) 0.0232(6) Uani 1 1 d . . . . .
C37 C 0.3650(3) 0.4400(3) 0.17149(7) 0.0258(6) Uani 1 1 d . . . . .
H37 H 0.355588 0.456236 0.192387 0.031 Uiso 1 1 calc R U . . .
C38 C 0.4206(2) 0.5079(3) 0.14989(7) 0.0276(6) Uani 1 1 d . . . . .
H38 H 0.456247 0.577315 0.153785 0.033 Uiso 1 1 calc R U . . .
C39 C 0.4147(3) 0.4559(3) 0.12165(7) 0.0241(6) Uani 1 1 d . . . . .
C40 C 0.4722(3) 0.4897(3) 0.09221(7) 0.0333(7) Uani 1 1 d . . . . .
H40A H 0.547969 0.530163 0.096309 0.040 Uiso 1 1 calc R U . . .
H40B H 0.417065 0.539031 0.080997 0.040 Uiso 1 1 calc R U . . .
C41 C 0.4994(4) 0.3882(4) 0.07309(9) 0.0416(9) Uani 1 1 d . . . . .
H41A H 0.527058 0.411226 0.052750 0.050 Uiso 1 1 calc R U . . .
H41B H 0.565313 0.345716 0.082685 0.050 Uiso 1 1 calc R U . . .
C42 C 0.3886(4) 0.3161(4) 0.06998(9) 0.0428(9) Uani 1 1 d . . . . .
H42A H 0.407439 0.254112 0.056293 0.051 Uiso 1 1 calc R U . . .
H42B H 0.322692 0.359208 0.060622 0.051 Uiso 1 1 calc R U . . .
C43 C 0.3449(3) 0.2704(3) 0.10058(8) 0.0327(7) Uani 1 1 d . . . . .
H43A H 0.259771 0.246669 0.098641 0.039 Uiso 1 1 calc R U . . .
H43B H 0.393796 0.205391 0.105985 0.039 Uiso 1 1 calc R U . . .
C44 C 0.3544(3) 0.3542(3) 0.12546(7) 0.0228(6) Uani 1 1 d . . . . .
C45 C 0.6320(4) -0.2032(3) 0.15193(10) 0.0417(9) Uani 1 1 d . . . . .
H45A H 0.688221 -0.230642 0.136566 0.063 Uiso 1 1 calc R U . . .
H45B H 0.574797 -0.152264 0.142505 0.063 Uiso 1 1 calc R U . . .
H45C H 0.587826 -0.264815 0.160846 0.063 Uiso 1 1 calc R U . . .
C46 C 0.7951(4) -0.2182(3) 0.18665(10) 0.0374(8) Uani 1 1 d . . . . .
H46A H 0.759875 -0.287377 0.193688 0.056 Uiso 1 1 calc R U . . .
H46B H 0.837019 -0.182233 0.203473 0.056 Uiso 1 1 calc R U . . .
H46C H 0.852560 -0.233026 0.170300 0.056 Uiso 1 1 calc R U . . .
C47 C 0.5381(3) 0.0642(3) 0.15868(7) 0.0246(6) Uani 1 1 d . . . . .
H47 H 0.553135 0.048985 0.137929 0.030 Uiso 1 1 calc R U . . .
C48 C 0.4803(2) -0.0069(3) 0.17958(7) 0.0266(6) Uani 1 1 d . . . . .
H48 H 0.449563 -0.077792 0.175168 0.032 Uiso 1 1 calc R U . . .
C49 C 0.4762(3) 0.0453(3) 0.20786(7) 0.0229(6) Uani 1 1 d . . . . .
C50 C 0.4132(3) 0.0083(3) 0.23612(7) 0.0332(7) Uani 1 1 d D . . . .
H50A H 0.440571 -0.066740 0.241235 0.040 Uiso 0.671(10) 1 calc R U P B 1
H50B H 0.325283 0.005239 0.232253 0.040 Uiso 0.671(10) 1 calc R U P B 1
H50C H 0.464872 -0.043874 0.247399 0.040 Uiso 0.329(10) 1 calc R U P B 2
H50D H 0.336691 -0.029085 0.230910 0.040 Uiso 0.329(10) 1 calc R U P B 2
C53 C 0.5338(3) 0.2316(3) 0.23007(7) 0.0301(7) Uani 1 1 d D . . . .
H53A H 0.519322 0.305861 0.221757 0.036 Uiso 0.671(10) 1 calc R U P B 1
H53B H 0.613509 0.231536 0.240202 0.036 Uiso 0.671(10) 1 calc R U P B 1
H53C H 0.616248 0.262143 0.232005 0.036 Uiso 0.329(10) 1 calc R U P B 2
H53D H 0.479083 0.292687 0.224604 0.036 Uiso 0.329(10) 1 calc R U P B 2
C54 C 0.5331(3) 0.1486(3) 0.20483(7) 0.0210(6) Uani 1 1 d . . . . .
C55 C 0.5694(3) 0.1615(3) 0.17420(7) 0.0216(6) Uani 1 1 d . . . . .
C56 C 0.6303(3) 0.2599(3) 0.16026(8) 0.0275(7) Uani 1 1 d . . . . .
H56A H 0.576467 0.324394 0.161967 0.033 Uiso 1 1 calc R U . . .
H56B H 0.644774 0.245845 0.138491 0.033 Uiso 1 1 calc R U . . .
C57 C 0.7505(3) 0.2849(3) 0.17588(8) 0.0266(6) Uani 1 1 d . . . . .
H57A H 0.797240 0.337741 0.163550 0.032 Uiso 1 1 calc R U . . .
H57B H 0.735200 0.318536 0.195911 0.032 Uiso 1 1 calc R U . . .
C58 C 0.8218(3) 0.1815(3) 0.17979(7) 0.0221(6) Uani 1 1 d . . . . .
C59 C 0.8393(3) 0.0984(3) 0.15748(7) 0.0238(6) Uani 1 1 d . . . . .
H59 H 0.823364 0.107580 0.135347 0.029 Uiso 1 1 calc R U . . .
C60 C 0.9109(2) 0.0146(3) 0.17032(7) 0.0249(6) Uani 1 1 d . . . . .
H60 H 0.949698 -0.046708 0.158870 0.030 Uiso 1 1 calc R U . . .
C61 C 0.9350(3) 0.0422(3) 0.20063(7) 0.0260(6) Uani 1 1 d . . . . .
C62 C 1.0163(3) -0.0132(3) 0.22335(8) 0.0379(8) Uani 1 1 d . . . . .
H62A H 1.085654 -0.047218 0.212776 0.045 Uiso 1 1 calc R U . . .
H62B H 0.971191 -0.071906 0.233930 0.045 Uiso 1 1 calc R U . . .
C63 C 1.0617(4) 0.0702(4) 0.24621(10) 0.0510(11) Uani 1 1 d D . . . .
H63A H 1.102141 0.030640 0.262945 0.061 Uiso 1 1 calc R U . . .
H63B H 1.122908 0.117181 0.236292 0.061 Uiso 1 1 calc R U . . .
C64 C 0.9653(4) 0.1421(4) 0.25927(10) 0.0504(11) Uani 1 1 d D . . . .
H64A H 1.002458 0.193086 0.274015 0.061 Uiso 1 1 calc R U . . .
H64B H 0.906663 0.095840 0.270358 0.061 Uiso 1 1 calc R U . . .
C65 C 0.8981(3) 0.2085(3) 0.23534(8) 0.0318(7) Uani 1 1 d . . . . .
H65A H 0.818762 0.231093 0.243548 0.038 Uiso 1 1 calc R U . . .
H65B H 0.944650 0.275871 0.230798 0.038 Uiso 1 1 calc R U . . .
C66 C 0.8789(3) 0.1456(3) 0.20657(7) 0.0230(6) Uani 1 1 d . . . . .
Cl1 Cl 0.63953(8) 1.06311(8) 0.07838(2) 0.03245(18) Uani 1 1 d . . . . .
Cl2 Cl 0.16788(7) 0.54404(8) 0.08566(2) 0.0376(2) Uani 1 1 d . . . . .
Cl3 Cl 0.71504(7) -0.04172(8) 0.24756(2) 0.03391(19) Uani 1 1 d . . . . .
N1 N 0.6438(3) 1.1496(2) 0.00508(6) 0.0267(6) Uani 1 1 d . . . . .
N2 N 0.2112(3) 0.6572(2) 0.15664(8) 0.0332(7) Uani 1 1 d . . . . .
N3 N 0.6991(2) -0.1464(2) 0.17546(6) 0.0271(6) Uani 1 1 d . . . . .
Zr1 Zr 0.64581(2) 0.99716(2) 0.02537(2) 0.01865(6) Uani 1 1 d . . . . .
Zr2 Zr 0.19503(2) 0.49997(3) 0.13989(2) 0.01900(6) Uani 1 1 d . . . . .
Zr3 Zr 0.70120(2) 0.00975(2) 0.19348(2) 0.01819(6) Uani 1 1 d . . . . .
C51A C 0.4365(7) 0.0828(5) 0.26281(13) 0.0408(15) Uani 0.671(10) 1 d D U P B 1
H51A H 0.516267 0.065369 0.271711 0.049 Uiso 0.671(10) 1 calc R U P B 1
H51B H 0.374268 0.070042 0.278503 0.049 Uiso 0.671(10) 1 calc R U P B 1
C52A C 0.4340(6) 0.2026(5) 0.25320(13) 0.0387(15) Uani 0.671(10) 1 d D U P B 1
H52A H 0.443705 0.249360 0.271347 0.046 Uiso 0.671(10) 1 calc R U P B 1
H52B H 0.354237 0.219169 0.244178 0.046 Uiso 0.671(10) 1 calc R U P B 1
C51B C 0.3873(12) 0.1108(9) 0.2558(3) 0.040(3) Uani 0.329(10) 1 d D U P B 2
H51C H 0.321334 0.153268 0.246259 0.048 Uiso 0.329(10) 1 calc R U P B 2
H51D H 0.358605 0.086334 0.275914 0.048 Uiso 0.329(10) 1 calc R U P B 2
C52B C 0.4957(12) 0.1862(10) 0.2602(2) 0.039(3) Uani 0.329(10) 1 d D U P B 2
H52C H 0.473977 0.246979 0.274028 0.047 Uiso 0.329(10) 1 calc R U P B 2
H52D H 0.563215 0.144720 0.269381 0.047 Uiso 0.329(10) 1 calc R U P B 2
C29A C -0.1488(5) 0.4813(4) 0.08861(10) 0.0420(13) Uani 0.803(10) 1 d D U P A 1
H29A H -0.226952 0.504520 0.079833 0.050 Uiso 0.803(10) 1 calc R U P A 1
H29B H -0.084025 0.505671 0.074709 0.050 Uiso 0.803(10) 1 calc R U P A 1
C30A C -0.1464(4) 0.3567(4) 0.09072(12) 0.0418(13) Uani 0.803(10) 1 d D U P A 1
H30A H -0.212171 0.331900 0.104248 0.050 Uiso 0.803(10) 1 calc R U P A 1
H30B H -0.160976 0.325169 0.070408 0.050 Uiso 0.803(10) 1 calc R U P A 1
C29B C -0.1977(15) 0.4625(15) 0.0978(4) 0.042(4) Uani 0.197(10) 1 d D U P A 2
H29C H -0.241808 0.505858 0.082441 0.051 Uiso 0.197(10) 1 calc R U P A 2
H29D H -0.256548 0.416832 0.109007 0.051 Uiso 0.197(10) 1 calc R U P A 2
C30B C -0.1034(18) 0.3903(17) 0.0827(4) 0.041(4) Uani 0.197(10) 1 d D U P A 2
H30C H -0.047750 0.438673 0.071296 0.050 Uiso 0.197(10) 1 calc R U P A 2
H30D H -0.145337 0.343659 0.067631 0.050 Uiso 0.197(10) 1 calc R U P A 2

loop_
_atom_site_aniso_label
_atom_site_aniso_U_11
_atom_site_aniso_U_22
_atom_site_aniso_U_33
_atom_site_aniso_U_23
_atom_site_aniso_U_13
_atom_site_aniso_U_12
C1 0.0332(18) 0.0372(19) 0.043(2) 0.0149(16) -0.0024(16) 0.0021(15)
C2 0.036(2) 0.0248(17) 0.047(2) 0.0005(16) -0.0036(16) -0.0058(14)
C3 0.0216(14) 0.0350(18) 0.0227(15) 0.0003(13) -0.0035(12) -0.0011(13)
C4 0.0188(12) 0.0261(15) 0.0368(15) 0.0052(15) -0.0059(11) 0.0009(14)
C5 0.0190(13) 0.0243(14) 0.0293(15) -0.0035(12) 0.0005(12) -0.0016(11)
C6 0.0260(14) 0.0345(18) 0.0432(18) -0.0067(17) 0.0114(13) -0.0014(16)
C7 0.052(2) 0.052(2) 0.035(2) -0.0065(18) 0.0167(18) -0.008(2)
C8 0.046(2) 0.043(2) 0.040(2) 0.0051(18) 0.0127(18) -0.0089(18)
C9 0.0328(17) 0.0270(16) 0.0302(17) 0.0037(14) 0.0013(14) -0.0053(14)
C10 0.0208(13) 0.0224(14) 0.0233(15) -0.0008(11) -0.0007(11) -0.0014(11)
C11 0.0210(14) 0.0248(15) 0.0246(15) -0.0055(12) -0.0037(11) -0.0015(12)
C12 0.0283(16) 0.0274(17) 0.0346(18) -0.0112(14) -0.0019(14) -0.0021(13)
C13 0.0257(15) 0.0233(15) 0.0361(18) -0.0078(13) 0.0001(14) 0.0026(13)
C14 0.0215(15) 0.0234(15) 0.0243(15) -0.0042(12) 0.0008(11) 0.0012(11)
C15 0.0229(14) 0.0329(17) 0.0191(14) -0.0026(12) 0.0028(12) 0.0016(13)
C16 0.0200(12) 0.0286(15) 0.0253(13) 0.0037(15) 0.0039(10) 0.0035(15)
C17 0.0212(13) 0.0268(16) 0.0234(14) -0.0003(11) -0.0045(11) 0.0010(11)
C18 0.0273(15) 0.0330(18) 0.0356(18) -0.0023(14) -0.0052(13) -0.0068(13)
C19 0.0334(17) 0.048(2) 0.0348(19) -0.0017(17) -0.0137(15) -0.0055(16)
C20 0.0366(18) 0.041(2) 0.0258(17) 0.0050(15) -0.0058(14) 0.0026(16)
C21 0.0313(17) 0.0305(17) 0.0269(16) 0.0058(13) -0.0031(13) 0.0026(13)
C22 0.0214(14) 0.0231(14) 0.0209(14) -0.0014(11) -0.0003(11) 0.0022(11)
C23 0.034(2) 0.0265(18) 0.079(3) 0.004(2) 0.006(2) 0.0038(15)
C24 0.039(2) 0.043(2) 0.074(3) -0.028(2) -0.002(2) -0.0074(19)
C25 0.0209(13) 0.0349(17) 0.0169(13) 0.0027(12) 0.0003(11) -0.0038(12)
C26 0.0214(12) 0.0283(15) 0.0251(13) -0.0029(15) 0.0047(10) -0.0021(14)
C27 0.0203(12) 0.0261(16) 0.0235(14) 0.0049(12) 0.0029(10) -0.0020(11)
C28 0.0238(15) 0.044(2) 0.0350(18) 0.0099(15) -0.0045(13) 0.0056(14)
C31 0.0325(17) 0.039(2) 0.0278(17) -0.0053(15) -0.0020(14) -0.0095(15)
C32 0.0183(13) 0.0268(15) 0.0214(14) 0.0002(12) -0.0018(11) -0.0058(11)
C33 0.0196(14) 0.0229(15) 0.0251(15) 0.0036(12) 0.0036(11) -0.0053(11)
C34 0.0248(15) 0.0248(16) 0.0367(18) 0.0074(14) 0.0037(14) -0.0019(13)
C35 0.0241(16) 0.0347(19) 0.0352(19) 0.0129(15) -0.0011(13) 0.0027(13)
C36 0.0170(13) 0.0285(16) 0.0241(15) 0.0055(12) -0.0024(11) 0.0017(11)
C37 0.0182(13) 0.0355(18) 0.0236(15) -0.0004(13) -0.0048(11) -0.0012(12)
C38 0.0189(12) 0.0289(16) 0.0349(15) -0.0039(16) -0.0013(11) 0.0004(14)
C39 0.0174(13) 0.0266(15) 0.0284(15) 0.0028(12) 0.0006(11) -0.0006(11)
C40 0.0277(14) 0.0382(19) 0.0341(16) 0.0091(17) 0.0092(12) -0.0016(16)
C41 0.042(2) 0.052(2) 0.0302(19) 0.0046(17) 0.0134(16) 0.0064(18)
C42 0.053(2) 0.048(2) 0.0277(18) -0.0062(16) 0.0067(17) 0.0041(19)
C43 0.0374(18) 0.0272(17) 0.0336(18) -0.0041(14) 0.0006(15) 0.0007(14)
C44 0.0222(14) 0.0230(15) 0.0232(14) 0.0001(12) -0.0001(12) 0.0028(12)
C45 0.038(2) 0.036(2) 0.051(2) -0.0195(18) 0.0039(18) -0.0032(17)
C46 0.0312(17) 0.0255(17) 0.056(2) 0.0026(16) 0.0087(17) 0.0051(15)
C47 0.0204(14) 0.0341(17) 0.0193(14) -0.0034(12) -0.0027(11) 0.0013(12)
C48 0.0170(11) 0.0266(15) 0.0363(15) -0.0044(15) -0.0002(10) -0.0028(14)
C49 0.0143(12) 0.0257(15) 0.0286(15) 0.0032(12) 0.0045(11) 0.0014(11)
C50 0.0269(14) 0.0349(18) 0.0377(17) 0.0089(17) 0.0118(12) 0.0012(16)
C53 0.0344(17) 0.0298(17) 0.0262(16) -0.0050(13) 0.0009(13) 0.0037(14)
C54 0.0189(13) 0.0222(14) 0.0219(14) 0.0014(11) 0.0004(11) 0.0034(11)
C55 0.0173(13) 0.0238(15) 0.0236(14) 0.0047(12) -0.0014(11) 0.0022(11)
C56 0.0240(15) 0.0297(17) 0.0287(16) 0.0115(13) -0.0013(12) 0.0008(13)
C57 0.0255(14) 0.0237(15) 0.0308(17) 0.0067(13) 0.0008(13) -0.0036(13)
C58 0.0184(14) 0.0244(15) 0.0235(15) 0.0043(12) 0.0021(11) -0.0032(11)
C59 0.0219(14) 0.0285(16) 0.0208(14) 0.0036(12) 0.0026(11) -0.0044(12)
C60 0.0181(12) 0.0264(16) 0.0301(14) -0.0002(13) 0.0073(10) 0.0002(12)
C61 0.0188(13) 0.0301(16) 0.0290(16) 0.0047(13) 0.0002(12) 0.0004(12)
C62 0.0241(14) 0.043(2) 0.047(2) 0.0121(18) -0.0069(13) 0.0033(16)
C63 0.040(2) 0.070(3) 0.043(2) 0.002(2) -0.0168(18) 0.010(2)
C64 0.049(2) 0.061(3) 0.042(2) -0.001(2) -0.0168(19) -0.007(2)
C65 0.0336(17) 0.0337(18) 0.0280(17) -0.0023(14) -0.0053(14) -0.0051(15)
C66 0.0187(13) 0.0275(16) 0.0226(15) 0.0017(12) -0.0008(11) -0.0046(12)
Cl1 0.0315(4) 0.0443(5) 0.0215(3) -0.0086(3) 0.0007(3) 0.0008(4)
Cl2 0.0273(4) 0.0592(6) 0.0264(4) 0.0183(4) 0.0002(3) -0.0022(4)
Cl3 0.0278(4) 0.0501(5) 0.0239(4) 0.0115(3) 0.0006(3) -0.0010(3)
N1 0.0272(13) 0.0223(13) 0.0308(14) 0.0036(11) -0.0034(11) -0.0006(11)
N2 0.0238(13) 0.0233(14) 0.0523(19) -0.0066(13) 0.0030(13) -0.0011(11)
N3 0.0237(12) 0.0230(13) 0.0348(15) -0.0040(11) 0.0044(12) 0.0013(11)
Zr1 0.01971(11) 0.01912(12) 0.01713(11) 0.00006(13) -0.00065(9) 0.00028(12)
Zr2 0.01697(11) 0.01993(12) 0.02010(12) 0.00172(12) -0.00024(9) -0.00140(13)
Zr3 0.01689(11) 0.01900(13) 0.01870(12) 0.00141(11) 0.00099(9) -0.00053(12)
C51A 0.048(4) 0.047(3) 0.027(3) 0.010(2) 0.011(3) 0.014(3)
C52A 0.050(4) 0.041(3) 0.026(3) -0.004(2) 0.007(3) 0.013(3)
C51B 0.046(6) 0.050(6) 0.025(5) 0.006(5) 0.018(5) 0.003(5)
C52B 0.054(6) 0.042(5) 0.020(5) -0.001(4) -0.003(5) 0.014(5)
C29A 0.025(2) 0.072(4) 0.029(2) 0.012(2) -0.0064(17) -0.003(2)
C30A 0.031(2) 0.068(3) 0.027(2) -0.008(2) -0.005(2) -0.013(2)
C29B 0.027(7) 0.064(8) 0.037(7) 0.013(6) -0.002(6) -0.009(7)
C30B 0.031(7) 0.067(8) 0.026(7) 0.003(6) -0.005(6) -0.009(7)

loop_
_atom_type_symbol
_atom_type_description
_atom_type_scat_dispersion_real
_atom_type_scat_dispersion_imag
_atom_type_scat_source
C C 0.0033 0.0016 'International Tables Vol C Tables 4.2.6.8 and 6.1.1.4'
H H 0.0000 0.0000 'International Tables Vol C Tables 4.2.6.8 and 6.1.1.4'
N N 0.0061 0.0033 'International Tables Vol C Tables 4.2.6.8 and 6.1.1.4'
Cl Cl 0.1484 0.1585 'International Tables Vol C Tables 4.2.6.8 and 6.1.1.4'
Zr Zr -2.9673 0.5597 'International Tables Vol C Tables 4.2.6.8 and 6.1.1.4'

loop_
_geom_angle_atom_site_label_1
_geom_angle_atom_site_label_2
_geom_angle_atom_site_label_3
_geom_angle
_geom_angle_site_symmetry_1
_geom_angle_site_symmetry_3
_geom_angle_publ_flag
N1 C1 H1A 109.5 . . ?
N1 C1 H1B 109.5 . . ?
H1A C1 H1B 109.5 . . ?
N1 C1 H1C 109.5 . . ?
H1A C1 H1C 109.5 . . ?
H1B C1 H1C 109.5 . . ?
N1 C2 H2A 109.5 . . ?
N1 C2 H2B 109.5 . . ?
H2A C2 H2B 109.5 . . ?
N1 C2 H2C 109.5 . . ?
H2A C2 H2C 109.5 . . ?
H2B C2 H2C 109.5 . . ?
C4 C3 C11 108.5(3) . . ?
C4 C3 Zr1 76.44(17) . . ?
C11 C3 Zr1 75.87(17) . . ?
C4 C3 H3 125.7 . . ?
C11 C3 H3 125.7 . . ?
Zr1 C3 H3 114.2 . . ?
C5 C4 C3 108.0(3) . . ?
C5 C4 Zr1 77.03(16) . . ?
C3 C4 Zr1 70.64(16) . . ?
C5 C4 H4 126.0 . . ?
C3 C4 H4 126.0 . . ?
Zr1 C4 H4 118.2 . . ?
C4 C5 C10 108.1(3) . . ?
C4 C5 C6 128.3(3) . . ?
C10 C5 C6 123.2(3) . . ?
C4 C5 Zr1 71.21(16) . . ?
C10 C5 Zr1 73.16(17) . . ?
C6 C5 Zr1 127.4(2) . . ?
C5 C6 C7 111.6(3) . . ?
C5 C6 H6A 109.3 . . ?
C7 C6 H6A 109.3 . . ?
C5 C6 H6B 109.3 . . ?
C7 C6 H6B 109.3 . . ?
H6A C6 H6B 108.0 . . ?
C8 C7 C6 113.4(3) . . ?
C8 C7 H7A 108.9 . . ?
C6 C7 H7A 108.9 . . ?
C8 C7 H7B 108.9 . . ?
C6 C7 H7B 108.9 . . ?
H7A C7 H7B 107.7 . . ?
C7 C8 C9 112.0(3) . . ?
C7 C8 H8A 109.2 . . ?
C9 C8 H8A 109.2 . . ?
C7 C8 H8B 109.2 . . ?
C9 C8 H8B 109.2 . . ?
H8A C8 H8B 107.9 . . ?
C10 C9 C8 109.8(3) . . ?
C10 C9 H9A 109.7 . . ?
C8 C9 H9A 109.7 . . ?
C10 C9 H9B 109.7 . . ?
C8 C9 H9B 109.7 . . ?
H9A C9 H9B 108.2 . . ?
C11 C10 C5 108.1(3) . . ?
C11 C10 C9 129.2(3) . . ?
C5 C10 C9 122.1(3) . . ?
C11 C10 Zr1 71.43(17) . . ?
C5 C10 Zr1 75.05(17) . . ?
C9 C10 Zr1 125.8(2) . . ?
C3 C11 C10 107.2(3) . . ?
C3 C11 C12 125.9(3) . . ?
C10 C11 C12 126.9(3) . . ?
C3 C11 Zr1 71.04(18) . . ?
C10 C11 Zr1 76.25(18) . . ?
C12 C11 Zr1 117.8(2) . . ?
C11 C12 C13 111.1(3) . . ?
C11 C12 H12A 109.4 . . ?
C13 C12 H12A 109.4 . . ?
C11 C12 H12B 109.4 . . ?
C13 C12 H12B 109.4 . . ?
H12A C12 H12B 108.0 . . ?
C14 C13 C12 110.2(3) . . ?
C14 C13 H13A 109.6 . . ?
C12 C13 H13A 109.6 . . ?
C14 C13 H13B 109.6 . . ?
C12 C13 H13B 109.6 . . ?
H13A C13 H13B 108.1 . . ?
C22 C14 C15 107.3(3) . . ?
C22 C14 C13 126.6(3) . . ?
C15 C14 C13 126.0(3) . . ?
C22 C14 Zr1 77.22(18) . . ?
C15 C14 Zr1 69.97(18) . . ?
C13 C14 Zr1 116.4(2) . . ?
C16 C15 C14 108.1(3) . . ?
C16 C15 Zr1 76.99(17) . . ?
C14 C15 Zr1 77.19(18) . . ?
C16 C15 H15 126.0 . . ?
C14 C15 H15 126.0 . . ?
Zr1 C15 H15 112.4 . . ?
C17 C16 C15 108.5(3) . . ?
C17 C16 Zr1 78.19(16) . . ?
C15 C16 Zr1 70.30(16) . . ?
C17 C16 H16 125.7 . . ?
C15 C16 H16 125.7 . . ?
Zr1 C16 H16 117.6 . . ?
C16 C17 C22 107.2(3) . . ?
C16 C17 C18 129.8(3) . . ?
C22 C17 C18 122.8(3) . . ?
C16 C17 Zr1 70.44(15) . . ?
C22 C17 Zr1 73.69(17) . . ?
C18 C17 Zr1 125.7(2) . . ?
C17 C18 C19 110.1(3) . . ?
C17 C18 H18A 109.6 . . ?
C19 C18 H18A 109.6 . . ?
C17 C18 H18B 109.6 . . ?
C19 C18 H18B 109.6 . . ?
H18A C18 H18B 108.2 . . ?
C20 C19 C18 111.1(3) . . ?
C20 C19 H19A 109.4 . . ?
C18 C19 H19A 109.4 . . ?
C20 C19 H19B 109.4 . . ?
C18 C19 H19B 109.4 . . ?
H19A C19 H19B 108.0 . . ?
C19 C20 C21 112.0(3) . . ?
C19 C20 H20A 109.2 . . ?
C21 C20 H20A 109.2 . . ?
C19 C20 H20B 109.2 . . ?
C21 C20 H20B 109.2 . . ?
H20A C20 H20B 107.9 . . ?
C22 C21 C20 111.6(3) . . ?
C22 C21 H21A 109.3 . . ?
C20 C21 H21A 109.3 . . ?
C22 C21 H21B 109.3 . . ?
C20 C21 H21B 109.3 . . ?
H21A C21 H21B 108.0 . . ?
C14 C22 C17 108.8(3) . . ?
C14 C22 C21 128.1(3) . . ?
C17 C22 C21 122.2(3) . . ?
C14 C22 Zr1 71.34(18) . . ?
C17 C22 Zr1 74.97(17) . . ?
C21 C22 Zr1 128.7(2) . . ?
N2 C23 H23A 109.5 . . ?
N2 C23 H23B 109.5 . . ?
H23A C23 H23B 109.5 . . ?
N2 C23 H23C 109.5 . . ?
H23A C23 H23C 109.5 . . ?
H23B C23 H23C 109.5 . . ?
N2 C24 H24A 109.5 . . ?
N2 C24 H24B 109.5 . . ?
H24A C24 H24B 109.5 . . ?
N2 C24 H24C 109.5 . . ?
H24A C24 H24C 109.5 . . ?
H24B C24 H24C 109.5 . . ?
C26 C25 C33 108.1(3) . . ?
C26 C25 Zr2 76.50(17) . . ?
C33 C25 Zr2 76.75(17) . . ?
C26 C25 H25 126.0 . . ?
C33 C25 H25 126.0 . . ?
Zr2 C25 H25 113.2 . . ?
C27 C26 C25 108.3(3) . . ?
C27 C26 Zr2 77.33(16) . . ?
C25 C26 Zr2 70.79(16) . . ?
C27 C26 H26 125.9 . . ?
C25 C26 H26 125.9 . . ?
Zr2 C26 H26 117.9 . . ?
C26 C27 C32 107.8(3) . . ?
C26 C27 C28 128.2(3) . . ?
C32 C27 C28 122.9(3) . . ?
C26 C27 Zr2 71.17(16) . . ?
C32 C27 Zr2 74.42(16) . . ?
C28 C27 Zr2 129.1(2) . . ?
C27 C28 C29B 113.1(8) . . ?
C27 C28 C29A 111.8(3) . . ?
C27 C28 H28A 109.2 . . ?
C29A C28 H28A 109.2 . . ?
C27 C28 H28B 109.2 . . ?
C29A C28 H28B 109.2 . . ?
H28A C28 H28B 107.9 . . ?
C27 C28 H28C 108.9 . . ?
C29B C28 H28C 108.9 . . ?
C27 C28 H28D 108.9 . . ?
C29B C28 H28D 108.9 . . ?
H28C C28 H28D 107.8 . . ?
C32 C31 C30A 110.0(3) . . ?
C32 C31 C30B 109.4(8) . . ?
C32 C31 H31A 109.7 . . ?
C30A C31 H31A 109.7 . . ?
C32 C31 H31B 109.7 . . ?
C30A C31 H31B 109.7 . . ?
H31A C31 H31B 108.2 . . ?
C32 C31 H31C 109.8 . . ?
C30B C31 H31C 109.8 . . ?
C32 C31 H31D 109.8 . . ?
C30B C31 H31D 109.8 . . ?
H31C C31 H31D 108.2 . . ?
C33 C32 C27 108.4(3) . . ?
C33 C32 C31 128.5(3) . . ?
C27 C32 C31 122.6(3) . . ?
C33 C32 Zr2 71.35(17) . . ?
C27 C32 Zr2 74.26(17) . . ?
C31 C32 Zr2 126.1(2) . . ?
C32 C33 C25 107.3(3) . . ?
C32 C33 C34 127.2(3) . . ?
C25 C33 C34 125.4(3) . . ?
C32 C33 Zr2 77.02(17) . . ?
C25 C33 Zr2 70.47(17) . . ?
C34 C33 Zr2 116.4(2) . . ?
C33 C34 C35 110.2(3) . . ?
C33 C34 H34A 109.6 . . ?
C35 C34 H34A 109.6 . . ?
C33 C34 H34B 109.6 . . ?
C35 C34 H34B 109.6 . . ?
H34A C34 H34B 108.1 . . ?
C36 C35 C34 111.9(3) . . ?
C36 C35 H35A 109.2 . . ?
C34 C35 H35A 109.2 . . ?
C36 C35 H35B 109.2 . . ?
C34 C35 H35B 109.2 . . ?
H35A C35 H35B 107.9 . . ?
C37 C36 C44 107.2(3) . . ?
C37 C36 C35 126.1(3) . . ?
C44 C36 C35 126.7(3) . . ?
C37 C36 Zr2 71.33(18) . . ?
C44 C36 Zr2 76.74(17) . . ?
C35 C36 Zr2 118.0(2) . . ?
C38 C37 C36 108.3(3) . . ?
C38 C37 Zr2 76.98(17) . . ?
C36 C37 Zr2 75.47(17) . . ?
C38 C37 H37 125.8 . . ?
C36 C37 H37 125.8 . . ?
Zr2 C37 H37 114.0 . . ?
C39 C38 C37 108.5(3) . . ?
C39 C38 Zr2 77.39(17) . . ?
C37 C38 Zr2 70.39(16) . . ?
C39 C38 H38 125.7 . . ?
C37 C38 H38 125.7 . . ?
Zr2 C38 H38 118.3 . . ?
C38 C39 C44 108.2(3) . . ?
C38 C39 C40 128.7(3) . . ?
C44 C39 C40 122.7(3) . . ?
C38 C39 Zr2 71.15(16) . . ?
C44 C39 Zr2 72.89(17) . . ?
C40 C39 Zr2 127.1(2) . . ?
C39 C40 C41 109.8(3) . . ?
C39 C40 H40A 109.7 . . ?
C41 C40 H40A 109.7 . . ?
C39 C40 H40B 109.7 . . ?
C41 C40 H40B 109.7 . . ?
H40A C40 H40B 108.2 . . ?
C42 C41 C40 111.1(3) . . ?
C42 C41 H41A 109.4 . . ?
C40 C41 H41A 109.4 . . ?
C42 C41 H41B 109.4 . . ?
C40 C41 H41B 109.4 . . ?
H41A C41 H41B 108.0 . . ?
C41 C42 C43 112.6(3) . . ?
C41 C42 H42A 109.1 . . ?
C43 C42 H42A 109.1 . . ?
C41 C42 H42B 109.1 . . ?
C43 C42 H42B 109.1 . . ?
H42A C42 H42B 107.8 . . ?
C44 C43 C42 112.0(3) . . ?
C44 C43 H43A 109.2 . . ?
C42 C43 H43A 109.2 . . ?
C44 C43 H43B 109.2 . . ?
C42 C43 H43B 109.2 . . ?
H43A C43 H43B 107.9 . . ?
C39 C44 C36 107.7(3) . . ?
C39 C44 C43 122.7(3) . . ?
C36 C44 C43 128.9(3) . . ?
C39 C44 Zr2 75.47(18) . . ?
C36 C44 Zr2 70.82(17) . . ?
C43 C44 Zr2 126.8(2) . . ?
N3 C45 H45A 109.5 . . ?
N3 C45 H45B 109.5 . . ?
H45A C45 H45B 109.5 . . ?
N3 C45 H45C 109.5 . . ?
H45A C45 H45C 109.5 . . ?
H45B C45 H45C 109.5 . . ?
N3 C46 H46A 109.5 . . ?
N3 C46 H46B 109.5 . . ?
H46A C46 H46B 109.5 . . ?
N3 C46 H46C 109.5 . . ?
H46A C46 H46C 109.5 . . ?
H46B C46 H46C 109.5 . . ?
C55 C47 C48 107.9(3) . . ?
C55 C47 Zr3 75.16(17) . . ?
C48 C47 Zr3 76.13(17) . . ?
C55 C47 H47 126.0 . . ?
C48 C47 H47 126.0 . . ?
Zr3 C47 H47 114.9 . . ?
C49 C48 C47 108.5(3) . . ?
C49 C48 Zr3 77.22(16) . . ?
C47 C48 Zr3 70.90(16) . . ?
C49 C48 H48 125.7 . . ?
C47 C48 H48 125.7 . . ?
Zr3 C48 H48 118.0 . . ?
C48 C49 C54 107.8(3) . . ?
C48 C49 C50 128.3(3) . . ?
C54 C49 C50 123.6(3) . . ?
C48 C49 Zr3 71.15(15) . . ?
C54 C49 Zr3 72.54(16) . . ?
C50 C49 Zr3 126.7(2) . . ?
C49 C50 C51A 112.9(3) . . ?
C49 C50 C51B 108.1(5) . . ?
C49 C50 H50A 109.0 . . ?
C51A C50 H50A 109.0 . . ?
C49 C50 H50B 109.0 . . ?
C51A C50 H50B 109.0 . . ?
H50A C50 H50B 107.8 . . ?
C49 C50 H50C 110.1 . . ?
C51B C50 H50C 110.1 . . ?
C49 C50 H50D 110.1 . . ?
C51B C50 H50D 110.1 . . ?
H50C C50 H50D 108.4 . . ?
C52B C53 C54 114.0(5) . . ?
C54 C53 C52A 109.4(3) . . ?
C54 C53 H53A 109.8 . . ?
C52A C53 H53A 109.8 . . ?
C54 C53 H53B 109.8 . . ?
C52A C53 H53B 109.8 . . ?
H53A C53 H53B 108.3 . . ?
C52B C53 H53C 108.7 . . ?
C54 C53 H53C 108.7 . . ?
C52B C53 H53D 108.7 . . ?
C54 C53 H53D 108.7 . . ?
H53C C53 H53D 107.6 . . ?
C49 C54 C55 108.4(3) . . ?
C49 C54 C53 122.1(3) . . ?
C55 C54 C53 129.0(3) . . ?
C49 C54 Zr3 75.74(17) . . ?
C55 C54 Zr3 71.42(17) . . ?
C53 C54 Zr3 125.7(2) . . ?
C47 C55 C54 107.4(3) . . ?
C47 C55 C56 125.4(3) . . ?
C54 C55 C56 127.2(3) . . ?
C47 C55 Zr3 71.79(17) . . ?
C54 C55 Zr3 76.09(17) . . ?
C56 C55 Zr3 117.77(19) . . ?
C55 C56 C57 111.3(3) . . ?
C55 C56 H56A 109.4 . . ?
C57 C56 H56A 109.4 . . ?
C55 C56 H56B 109.4 . . ?
C57 C56 H56B 109.4 . . ?
H56A C56 H56B 108.0 . . ?
C58 C57 C56 110.0(3) . . ?
C58 C57 H57A 109.7 . . ?
C56 C57 H57A 109.7 . . ?
C58 C57 H57B 109.7 . . ?
C56 C57 H57B 109.7 . . ?
H57A C57 H57B 108.2 . . ?
C66 C58 C59 107.4(3) . . ?
C66 C58 C57 126.4(3) . . ?
C59 C58 C57 126.1(3) . . ?
C66 C58 Zr3 77.42(18) . . ?
C59 C58 Zr3 69.69(17) . . ?
C57 C58 Zr3 116.2(2) . . ?
C60 C59 C58 108.2(3) . . ?
C60 C59 Zr3 76.81(17) . . ?
C58 C59 Zr3 77.32(17) . . ?
C60 C59 H59 124.9 . . ?
C58 C59 H59 124.9 . . ?
Zr3 C59 H59 124.9 . . ?
C61 C60 C59 108.4(3) . . ?
C61 C60 Zr3 78.20(17) . . ?
C59 C60 Zr3 70.40(16) . . ?
C61 C60 H60 125.4 . . ?
C59 C60 H60 125.4 . . ?
Zr3 C60 H60 125.4 . . ?
C60 C61 C66 107.6(3) . . ?
C60 C61 C62 129.8(3) . . ?
C66 C61 C62 122.2(3) . . ?
C60 C61 Zr3 70.37(16) . . ?
C66 C61 Zr3 74.18(17) . . ?
C62 C61 Zr3 126.7(2) . . ?
C61 C62 C63 109.9(3) . . ?
C61 C62 H62A 109.7 . . ?
C63 C62 H62A 109.7 . . ?
C61 C62 H62B 109.7 . . ?
C63 C62 H62B 109.7 . . ?
H62A C62 H62B 108.2 . . ?
C64 C63 C62 114.4(3) . . ?
C64 C63 H63A 108.7 . . ?
C62 C63 H63A 108.7 . . ?
C64 C63 H63B 108.7 . . ?
C62 C63 H63B 108.7 . . ?
H63A C63 H63B 107.6 . . ?
C63 C64 C65 113.1(4) . . ?
C63 C64 H64A 109.0 . . ?
C65 C64 H64A 109.0 . . ?
C63 C64 H64B 109.0 . . ?
C65 C64 H64B 109.0 . . ?
H64A C64 H64B 107.8 . . ?
C66 C65 C64 112.6(3) . . ?
C66 C65 H65A 109.1 . . ?
C64 C65 H65A 109.1 . . ?
C66 C65 H65B 109.1 . . ?
C64 C65 H65B 109.1 . . ?
H65A C65 H65B 107.8 . . ?
C58 C66 C61 108.3(3) . . ?
C58 C66 C65 128.0(3) . . ?
C61 C66 C65 123.0(3) . . ?
C58 C66 Zr3 71.09(17) . . ?
C61 C66 Zr3 74.36(18) . . ?
C65 C66 Zr3 127.8(2) . . ?
C2 N1 C1 108.9(3) . . ?
C2 N1 Zr1 114.7(2) . . ?
C1 N1 Zr1 136.2(2) . . ?
C23 N2 C24 109.5(3) . . ?
C23 N2 Zr2 114.7(3) . . ?
C24 N2 Zr2 135.4(3) . . ?
C45 N3 C46 109.2(3) . . ?
C45 N3 Zr3 136.1(2) . . ?
C46 N3 Zr3 114.4(2) . . ?
N1 Zr1 C3 88.98(11) . . ?
N1 Zr1 C15 98.15(11) . . ?
C3 Zr1 C15 87.06(11) . . ?
N1 Zr1 Cl1 96.78(8) . . ?
C3 Zr1 Cl1 134.64(8) . . ?
C15 Zr1 Cl1 135.77(8) . . ?
N1 Zr1 C11 121.85(11) . . ?
C3 Zr1 C11 33.09(11) . . ?
C15 Zr1 C11 79.64(10) . . ?
Cl1 Zr1 C11 125.00(8) . . ?
N1 Zr1 C4 79.94(11) . . ?
C3 Zr1 C4 32.92(11) . . ?
C15 Zr1 C4 119.54(11) . . ?
Cl1 Zr1 C4 103.96(8) . . ?
C11 Zr1 C4 54.17(11) . . ?
N1 Zr1 C16 82.67(11) . . ?
C3 Zr1 C16 115.40(10) . . ?
C15 Zr1 C16 32.70(11) . . ?
Cl1 Zr1 C16 109.96(7) . . ?
C11 Zr1 C16 112.28(11) . . ?
C4 Zr1 C16 143.35(9) . . ?
N1 Zr1 C14 130.83(11) . . ?
C3 Zr1 C14 91.12(11) . . ?
C15 Zr1 C14 32.84(10) . . ?
Cl1 Zr1 C14 116.72(8) . . ?
C11 Zr1 C14 67.44(10) . . ?
C4 Zr1 C14 120.93(11) . . ?
C16 Zr1 C14 53.43(11) . . ?
N1 Zr1 C10 133.06(10) . . ?
C3 Zr1 C10 53.89(10) . . ?
C15 Zr1 C10 106.30(10) . . ?
Cl1 Zr1 C10 92.81(7) . . ?
C11 Zr1 C10 32.32(10) . . ?
C4 Zr1 C10 53.18(11) . . ?
C16 Zr1 C10 135.81(11) . . ?
C14 Zr1 C10 82.66(10) . . ?
N1 Zr1 C5 104.85(11) . . ?
C3 Zr1 C5 53.53(10) . . ?
C15 Zr1 C5 132.94(10) . . ?
Cl1 Zr1 C5 81.70(7) . . ?
C11 Zr1 C5 53.33(10) . . ?
C4 Zr1 C5 31.76(10) . . ?
C16 Zr1 C5 165.60(11) . . ?
C14 Zr1 C5 114.28(10) . . ?
C10 Zr1 C5 31.79(10) . . ?
N1 Zr1 C22 132.45(11) . . ?
C3 Zr1 C22 121.05(10) . . ?
C15 Zr1 C22 53.03(10) . . ?
Cl1 Zr1 C22 86.94(7) . . ?
C11 Zr1 C22 92.20(10) . . ?
C4 Zr1 C22 145.02(11) . . ?
C16 Zr1 C22 52.22(10) . . ?
C14 Zr1 C22 31.44(9) . . ?
C10 Zr1 C22 93.78(9) . . ?
C5 Zr1 C22 122.53(10) . . ?
N1 Zr1 C17 101.83(10) . . ?
C3 Zr1 C17 139.59(10) . . ?
C15 Zr1 C17 53.10(10) . . ?
Cl1 Zr1 C17 83.14(7) . . ?
C11 Zr1 C17 119.79(10) . . ?
C4 Zr1 C17 172.51(11) . . ?
C16 Zr1 C17 31.37(9) . . ?
C14 Zr1 C17 52.51(10) . . ?
C10 Zr1 C17 124.95(10) . . ?
C5 Zr1 C17 150.60(10) . . ?
C22 Zr1 C17 31.34(9) . . ?
N2 Zr2 C37 90.34(12) . . ?
N2 Zr2 C25 100.28(12) . . ?
C37 Zr2 C25 85.18(11) . . ?
N2 Zr2 Cl2 98.99(10) . . ?
C37 Zr2 Cl2 135.12(8) . . ?
C25 Zr2 Cl2 134.80(7) . . ?
N2 Zr2 C36 123.50(12) . . ?
C37 Zr2 C36 33.20(11) . . ?
C25 Zr2 C36 78.88(10) . . ?
Cl2 Zr2 C36 121.52(8) . . ?
N2 Zr2 C38 79.44(12) . . ?
C37 Zr2 C38 32.62(11) . . ?
C25 Zr2 C38 117.26(10) . . ?
Cl2 Zr2 C38 106.25(7) . . ?
C36 Zr2 C38 53.94(11) . . ?
N2 Zr2 C26 82.99(12) . . ?
C37 Zr2 C26 112.91(10) . . ?
C25 Zr2 C26 32.71(10) . . ?
Cl2 Zr2 C26 111.77(7) . . ?
C36 Zr2 C26 111.58(11) . . ?
C38 Zr2 C26 140.06(9) . . ?
N2 Zr2 C33 132.64(12) . . ?
C37 Zr2 C33 90.64(10) . . ?
C25 Zr2 C33 32.78(10) . . ?
Cl2 Zr2 C33 112.88(7) . . ?
C36 Zr2 C33 67.65(10) . . ?
C38 Zr2 C33 120.56(11) . . ?
C26 Zr2 C33 53.49(11) . . ?
N2 Zr2 C44 131.91(11) . . ?
C37 Zr2 C44 53.96(10) . . ?
C25 Zr2 C44 106.50(10) . . ?
Cl2 Zr2 C44 89.64(7) . . ?
C36 Zr2 C44 32.44(10) . . ?
C38 Zr2 C44 52.91(11) . . ?
C26 Zr2 C44 136.83(11) . . ?
C33 Zr2 C44 83.98(10) . . ?
N2 Zr2 C39 102.71(11) . . ?
C37 Zr2 C39 53.23(10) . . ?
C25 Zr2 C39 131.86(10) . . ?
Cl2 Zr2 C39 81.92(7) . . ?
C36 Zr2 C39 53.17(10) . . ?
C38 Zr2 C39 31.46(10) . . ?
C26 Zr2 C39 164.43(10) . . ?
C33 Zr2 C39 115.29(10) . . ?
C44 Zr2 C39 31.64(10) . . ?
N2 Zr2 C27 100.57(11) . . ?
C37 Zr2 C27 138.10(10) . . ?
C25 Zr2 C27 53.18(9) . . ?
Cl2 Zr2 C27 83.27(7) . . ?
C36 Zr2 C27 120.23(10) . . ?
C38 Zr2 C27 170.40(10) . . ?
C26 Zr2 C27 31.50(9) . . ?
C33 Zr2 C27 52.64(10) . . ?
C44 Zr2 C27 127.47(10) . . ?
C39 Zr2 C27 154.05(10) . . ?
N2 Zr2 C32 131.57(11) . . ?
C37 Zr2 C32 121.21(10) . . ?
C25 Zr2 C32 53.09(10) . . ?
Cl2 Zr2 C32 83.92(7) . . ?
C36 Zr2 C32 93.16(10) . . ?
C38 Zr2 C32 146.37(11) . . ?
C26 Zr2 C32 52.31(10) . . ?
C33 Zr2 C32 31.63(10) . . ?
C44 Zr2 C32 96.24(10) . . ?
C39 Zr2 C32 125.39(10) . . ?
C27 Zr2 C32 31.32(10) . . ?
N3 Zr3 C59 99.39(11) . . ?
N3 Zr3 C47 89.97(11) . . ?
C59 Zr3 C47 86.22(11) . . ?
N3 Zr3 Cl3 98.00(8) . . ?
C59 Zr3 Cl3 134.25(8) . . ?
C47 Zr3 Cl3 135.74(8) . . ?
N3 Zr3 C55 122.93(11) . . ?
C59 Zr3 C55 79.49(10) . . ?
C47 Zr3 C55 33.05(10) . . ?
Cl3 Zr3 C55 123.47(7) . . ?
N3 Zr3 C48 79.74(11) . . ?
C59 Zr3 C48 118.68(10) . . ?
C47 Zr3 C48 32.97(10) . . ?
Cl3 Zr3 C48 105.89(7) . . ?
C55 Zr3 C48 54.10(11) . . ?
N3 Zr3 C60 82.90(11) . . ?
C59 Zr3 C60 32.79(10) . . ?
C47 Zr3 C60 114.41(10) . . ?
Cl3 Zr3 C60 109.77(7) . . ?
C55 Zr3 C60 112.24(10) . . ?
C48 Zr3 C60 142.07(10) . . ?
N3 Zr3 C58 132.09(11) . . ?
C59 Zr3 C58 32.99(10) . . ?
C47 Zr3 C58 90.86(10) . . ?
Cl3 Zr3 C58 113.81(7) . . ?
C55 Zr3 C58 67.60(10) . . ?
C48 Zr3 C58 120.89(11) . . ?
C60 Zr3 C58 53.65(11) . . ?
N3 Zr3 C54 132.53(10) . . ?
C59 Zr3 C54 106.72(10) . . ?
C47 Zr3 C54 53.98(10) . . ?
Cl3 Zr3 C54 91.36(7) . . ?
C55 Zr3 C54 32.50(9) . . ?
C48 Zr3 C54 53.03(11) . . ?
C60 Zr3 C54 136.64(10) . . ?
C58 Zr3 C54 83.39(10) . . ?
N3 Zr3 C49 103.69(11) . . ?
C59 Zr3 C49 132.79(10) . . ?
C47 Zr3 C49 53.59(10) . . ?
Cl3 Zr3 C49 82.31(7) . . ?
C55 Zr3 C49 53.39(10) . . ?
C48 Zr3 C49 31.63(10) . . ?
C60 Zr3 C49 165.58(10) . . ?
C58 Zr3 C49 114.89(10) . . ?
C54 Zr3 C49 31.73(10) . . ?
N3 Zr3 C66 132.25(10) . . ?
C59 Zr3 C66 53.19(10) . . ?
C47 Zr3 C66 121.01(11) . . ?
Cl3 Zr3 C66 84.34(7) . . ?
C55 Zr3 C66 92.60(10) . . ?
C48 Zr3 C66 145.61(11) . . ?
C60 Zr3 C66 52.45(10) . . ?
C58 Zr3 C66 31.48(9) . . ?
C54 Zr3 C66 94.84(10) . . ?
C49 Zr3 C66 123.75(10) . . ?
N3 Zr3 C61 101.26(11) . . ?
C59 Zr3 C61 53.17(10) . . ?
C47 Zr3 C61 138.95(10) . . ?
Cl3 Zr3 C61 82.05(7) . . ?
C55 Zr3 C61 120.10(10) . . ?
C48 Zr3 C61 171.85(10) . . ?
C60 Zr3 C61 31.43(10) . . ?
C58 Zr3 C61 52.61(10) . . ?
C54 Zr3 C61 126.16(10) . . ?
C49 Zr3 C61 152.10(10) . . ?
C66 Zr3 C61 31.46(10) . . ?
C50 C51A C52A 110.9(5) . . ?
C50 C51A H51A 109.5 . . ?
C52A C51A H51A 109.5 . . ?
C50 C51A H51B 109.5 . . ?
C52A C51A H51B 109.5 . . ?
H51A C51A H51B 108.1 . . ?
C51A C52A C53 113.0(5) . . ?
C51A C52A H52A 109.0 . . ?
C53 C52A H52A 109.0 . . ?
C51A C52A H52B 109.0 . . ?
C53 C52A H52B 109.0 . . ?
H52A C52A H52B 107.8 . . ?
C52B C51B C50 114.3(9) . . ?
C52B C51B H51C 108.7 . . ?
C50 C51B H51C 108.7 . . ?
C52B C51B H51D 108.7 . . ?
C50 C51B H51D 108.7 . . ?
H51C C51B H51D 107.6 . . ?
C53 C52B C51B 109.3(9) . . ?
C53 C52B H52C 109.8 . . ?
C51B C52B H52C 109.8 . . ?
C53 C52B H52D 109.8 . . ?
C51B C52B H52D 109.8 . . ?
H52C C52B H52D 108.3 . . ?
C30A C29A C28 113.1(4) . . ?
C30A C29A H29A 109.0 . . ?
C28 C29A H29A 109.0 . . ?
C30A C29A H29B 109.0 . . ?
C28 C29A H29B 109.0 . . ?
H29A C29A H29B 107.8 . . ?
C31 C30A C29A 111.9(4) . . ?
C31 C30A H30A 109.2 . . ?
C29A C30A H30A 109.2 . . ?
C31 C30A H30B 109.2 . . ?
C29A C30A H30B 109.2 . . ?
H30A C30A H30B 107.9 . . ?
C28 C29B C30B 107.3(14) . . ?
C28 C29B H29C 110.2 . . ?
C30B C29B H29C 110.2 . . ?
C28 C29B H29D 110.2 . . ?
C30B C29B H29D 110.2 . . ?
H29C C29B H29D 108.5 . . ?
C29B C30B C31 118.2(14) . . ?
C29B C30B H30C 107.8 . . ?
C31 C30B H30C 107.8 . . ?
C29B C30B H30D 107.8 . . ?
C31 C30B H30D 107.8 . . ?
H30C C30B H30D 107.1 . . ?

loop_
_geom_bond_atom_site_label_1
_geom_bond_atom_site_label_2
_geom_bond_distance
_geom_bond_site_symmetry_2
_geom_bond_publ_flag
C1 N1 1.457(4) . ?
C1 H1A 0.9800 . ?
C1 H1B 0.9800 . ?
C1 H1C 0.9800 . ?
C2 N1 1.456(4) . ?
C2 H2A 0.9800 . ?
C2 H2B 0.9800 . ?
C2 H2C 0.9800 . ?
C3 C4 1.413(5) . ?
C3 C11 1.416(5) . ?
C3 Zr1 2.453(3) . ?
C3 H3 0.9500 . ?
C4 C5 1.405(4) . ?
C4 Zr1 2.528(3) . ?
C4 H4 0.9500 . ?
C5 C10 1.419(4) . ?
C5 C6 1.507(4) . ?
C5 Zr1 2.602(3) . ?
C6 C7 1.523(6) . ?
C6 H6A 0.9900 . ?
C6 H6B 0.9900 . ?
C7 C8 1.495(6) . ?
C7 H7A 0.9900 . ?
C7 H7B 0.9900 . ?
C8 C9 1.530(5) . ?
C8 H8A 0.9900 . ?
C8 H8B 0.9900 . ?
C9 C10 1.502(4) . ?
C9 H9A 0.9900 . ?
C9 H9B 0.9900 . ?
C10 C11 1.419(4) . ?
C10 Zr1 2.577(3) . ?
C11 C12 1.508(4) . ?
C11 Zr1 2.515(3) . ?
C12 C13 1.530(5) . ?
C12 H12A 0.9900 . ?
C12 H12B 0.9900 . ?
C13 C14 1.503(5) . ?
C13 H13A 0.9900 . ?
C13 H13B 0.9900 . ?
C14 C22 1.410(4) . ?
C14 C15 1.424(4) . ?
C14 Zr1 2.561(3) . ?
C15 C16 1.416(5) . ?
C15 Zr1 2.467(3) . ?
C15 H15 0.9500 . ?
C16 C17 1.411(4) . ?
C16 Zr1 2.553(3) . ?
C16 H16 0.9500 . ?
C17 C22 1.428(4) . ?
C17 C18 1.501(4) . ?
C17 Zr1 2.652(3) . ?
C18 C19 1.530(5) . ?
C18 H18A 0.9900 . ?
C18 H18B 0.9900 . ?
C19 C20 1.522(5) . ?
C19 H19A 0.9900 . ?
C19 H19B 0.9900 . ?
C20 C21 1.528(5) . ?
C20 H20A 0.9900 . ?
C20 H20B 0.9900 . ?
C21 C22 1.506(4) . ?
C21 H21A 0.9900 . ?
C21 H21B 0.9900 . ?
C22 Zr1 2.636(3) . ?
C23 N2 1.450(5) . ?
C23 H23A 0.9800 . ?
C23 H23B 0.9800 . ?
C23 H23C 0.9800 . ?
C24 N2 1.454(5) . ?
C24 H24A 0.9800 . ?
C24 H24B 0.9800 . ?
C24 H24C 0.9800 . ?
C25 C26 1.413(5) . ?
C25 C33 1.418(4) . ?
C25 Zr2 2.469(3) . ?
C25 H25 0.9500 . ?
C26 C27 1.403(4) . ?
C26 Zr2 2.542(3) . ?
C26 H26 0.9500 . ?
C27 C32 1.415(4) . ?
C27 C28 1.510(4) . ?
C27 Zr2 2.621(3) . ?
C28 C29B 1.511(10) . ?
C28 C29A 1.536(5) . ?
C28 H28A 0.9900 . ?
C28 H28B 0.9900 . ?
C28 H28C 0.9900 . ?
C28 H28D 0.9900 . ?
C31 C32 1.506(4) . ?
C31 C30A 1.520(5) . ?
C31 C30B 1.537(10) . ?
C31 H31A 0.9900 . ?
C31 H31B 0.9900 . ?
C31 H31C 0.9900 . ?
C31 H31D 0.9900 . ?
C32 C33 1.411(4) . ?
C32 Zr2 2.623(3) . ?
C33 C34 1.499(5) . ?
C33 Zr2 2.550(3) . ?
C34 C35 1.531(5) . ?
C34 H34A 0.9900 . ?
C34 H34B 0.9900 . ?
C35 C36 1.503(5) . ?
C35 H35A 0.9900 . ?
C35 H35B 0.9900 . ?
C36 C37 1.419(5) . ?
C36 C44 1.425(4) . ?
C36 Zr2 2.509(3) . ?
C37 C38 1.405(5) . ?
C37 Zr2 2.455(3) . ?
C37 H37 0.9500 . ?
C38 C39 1.401(4) . ?
C38 Zr2 2.539(3) . ?
C38 H38 0.9500 . ?
C39 C44 1.419(4) . ?
C39 C40 1.506(4) . ?
C39 Zr2 2.619(3) . ?
C40 C41 1.529(5) . ?
C40 H40A 0.9900 . ?
C40 H40B 0.9900 . ?
C41 C42 1.517(6) . ?
C41 H41A 0.9900 . ?
C41 H41B 0.9900 . ?
C42 C43 1.540(5) . ?
C42 H42A 0.9900 . ?
C42 H42B 0.9900 . ?
C43 C44 1.504(5) . ?
C43 H43A 0.9900 . ?
C43 H43B 0.9900 . ?
C44 Zr2 2.585(3) . ?
C45 N3 1.453(5) . ?
C45 H45A 0.9800 . ?
C45 H45B 0.9800 . ?
C45 H45C 0.9800 . ?
C46 N3 1.463(5) . ?
C46 H46A 0.9800 . ?
C46 H46B 0.9800 . ?
C46 H46C 0.9800 . ?
C47 C55 1.414(4) . ?
C47 C48 1.419(5) . ?
C47 Zr3 2.463(3) . ?
C47 H47 0.9500 . ?
C48 C49 1.402(4) . ?
C48 Zr3 2.531(3) . ?
C48 H48 0.9500 . ?
C49 C54 1.415(4) . ?
C49 C50 1.500(4) . ?
C49 Zr3 2.608(3) . ?
C50 C51A 1.511(6) . ?
C50 C51B 1.549(9) . ?
C50 H50A 0.9900 . ?
C50 H50B 0.9900 . ?
C50 H50C 0.9900 . ?
C50 H50D 0.9900 . ?
C53 C52B 1.502(8) . ?
C53 C54 1.506(4) . ?
C53 C52A 1.547(6) . ?
C53 H53A 0.9900 . ?
C53 H53B 0.9900 . ?
C53 H53C 0.9900 . ?
C53 H53D 0.9900 . ?
C54 C55 1.421(4) . ?
C54 Zr3 2.567(3) . ?
C55 C56 1.507(4) . ?
C55 Zr3 2.507(3) . ?
C56 C57 1.531(5) . ?
C56 H56A 0.9900 . ?
C56 H56B 0.9900 . ?
C57 C58 1.498(5) . ?
C57 H57A 0.9900 . ?
C57 H57B 0.9900 . ?
C58 C66 1.411(4) . ?
C58 C59 1.426(5) . ?
C58 Zr3 2.556(3) . ?
C59 C60 1.413(4) . ?
C59 Zr3 2.457(3) . ?
C59 H59 1.0000 . ?
C60 C61 1.406(4) . ?
C60 Zr3 2.539(3) . ?
C60 H60 1.0000 . ?
C61 C66 1.430(5) . ?
C61 C62 1.508(4) . ?
C61 Zr3 2.639(3) . ?
C62 C63 1.519(6) . ?
C62 H62A 0.9900 . ?
C62 H62B 0.9900 . ?
C63 C64 1.497(6) . ?
C63 H63A 0.9900 . ?
C63 H63B 0.9900 . ?
C64 C65 1.526(5) . ?
C64 H64A 0.9900 . ?
C64 H64B 0.9900 . ?
C65 C66 1.500(5) . ?
C65 H65A 0.9900 . ?
C65 H65B 0.9900 . ?
C66 Zr3 2.637(3) . ?
Cl1 Zr1 2.4772(8) . ?
Cl2 Zr2 2.4737(8) . ?
Cl3 Zr3 2.4752(8) . ?
N1 Zr1 2.064(3) . ?
N2 Zr2 2.063(3) . ?
N3 Zr3 2.064(3) . ?
C51A C52A 1.521(7) . ?
C51A H51A 0.9900 . ?
C51A H51B 0.9900 . ?
C52A H52A 0.9900 . ?
C52A H52B 0.9900 . ?
C51B C52B 1.525(10) . ?
C51B H51C 0.9900 . ?
C51B H51D 0.9900 . ?
C52B H52C 0.9900 . ?
C52B H52D 0.9900 . ?
C29A C30A 1.522(6) . ?
C29A H29A 0.9900 . ?
C29A H29B 0.9900 . ?
C30A H30A 0.9900 . ?
C30A H30B 0.9900 . ?
C29B C30B 1.522(10) . ?
C29B H29C 0.9900 . ?
C29B H29D 0.9900 . ?
C30B H30C 0.9900 . ?
C30B H30D 0.9900 . ?

loop_
_geom_torsion_atom_site_label_1
_geom_torsion_atom_site_label_2
_geom_torsion_atom_site_label_3
_geom_torsion_atom_site_label_4
_geom_torsion
_geom_torsion_site_symmetry_1
_geom_torsion_site_symmetry_2
_geom_torsion_site_symmetry_3
_geom_torsion_site_symmetry_4
_geom_torsion_publ_flag
C11 C3 C4 C5 1.2(3) . . . . ?
Zr1 C3 C4 C5 -68.6(2) . . . . ?
C11 C3 C4 Zr1 69.8(2) . . . . ?
C3 C4 C5 C10 0.0(3) . . . . ?
Zr1 C4 C5 C10 -64.4(2) . . . . ?
C3 C4 C5 C6 -172.3(3) . . . . ?
Zr1 C4 C5 C6 123.3(3) . . . . ?
C3 C4 C5 Zr1 64.4(2) . . . . ?
C4 C5 C6 C7 -179.7(3) . . . . ?
C10 C5 C6 C7 9.1(5) . . . . ?
Zr1 C5 C6 C7 -84.7(4) . . . . ?
C5 C6 C7 C8 -38.9(5) . . . . ?
C6 C7 C8 C9 62.1(5) . . . . ?
C7 C8 C9 C10 -50.6(4) . . . . ?
C4 C5 C10 C11 -1.2(3) . . . . ?
C6 C5 C10 C11 171.6(3) . . . . ?
Zr1 C5 C10 C11 -64.3(2) . . . . ?
C4 C5 C10 C9 -173.7(3) . . . . ?
C6 C5 C10 C9 -0.9(5) . . . . ?
Zr1 C5 C10 C9 123.2(3) . . . . ?
C4 C5 C10 Zr1 63.1(2) . . . . ?
C6 C5 C10 Zr1 -124.1(3) . . . . ?
C8 C9 C10 C11 -149.7(3) . . . . ?
C8 C9 C10 C5 21.1(4) . . . . ?
C8 C9 C10 Zr1 115.6(3) . . . . ?
C4 C3 C11 C10 -1.9(3) . . . . ?
Zr1 C3 C11 C10 68.3(2) . . . . ?
C4 C3 C11 C12 178.7(3) . . . . ?
Zr1 C3 C11 C12 -111.1(3) . . . . ?
C4 C3 C11 Zr1 -70.2(2) . . . . ?
C5 C10 C11 C3 1.9(3) . . . . ?
C9 C10 C11 C3 173.7(3) . . . . ?
Zr1 C10 C11 C3 -64.8(2) . . . . ?
C5 C10 C11 C12 -178.7(3) . . . . ?
C9 C10 C11 C12 -6.9(5) . . . . ?
Zr1 C10 C11 C12 114.6(3) . . . . ?
C5 C10 C11 Zr1 66.6(2) . . . . ?
C9 C10 C11 Zr1 -121.5(3) . . . . ?
C3 C11 C12 C13 120.8(3) . . . . ?
C10 C11 C12 C13 -58.5(4) . . . . ?
Zr1 C11 C12 C13 34.9(4) . . . . ?
C11 C12 C13 C14 -46.2(4) . . . . ?
C12 C13 C14 C22 131.1(3) . . . . ?
C12 C13 C14 C15 -46.0(4) . . . . ?
C12 C13 C14 Zr1 37.6(3) . . . . ?
C22 C14 C15 C16 2.6(4) . . . . ?
C13 C14 C15 C16 -179.8(3) . . . . ?
Zr1 C14 C15 C16 71.5(2) . . . . ?
C22 C14 C15 Zr1 -68.9(2) . . . . ?
C13 C14 C15 Zr1 108.7(3) . . . . ?
C14 C15 C16 C17 -2.1(3) . . . . ?
Zr1 C15 C16 C17 69.6(2) . . . . ?
C14 C15 C16 Zr1 -71.6(2) . . . . ?
C15 C16 C17 C22 0.7(3) . . . . ?
Zr1 C16 C17 C22 65.0(2) . . . . ?
C15 C16 C17 C18 175.1(3) . . . . ?
Zr1 C16 C17 C18 -120.6(3) . . . . ?
C15 C16 C17 Zr1 -64.3(2) . . . . ?
C16 C17 C18 C19 -151.8(3) . . . . ?
C22 C17 C18 C19 21.7(4) . . . . ?
Zr1 C17 C18 C19 114.7(3) . . . . ?
C17 C18 C19 C20 -50.3(4) . . . . ?
C18 C19 C20 C21 64.1(4) . . . . ?
C19 C20 C21 C22 -43.8(4) . . . . ?
C15 C14 C22 C17 -2.2(4) . . . . ?
C13 C14 C22 C17 -179.7(3) . . . . ?
Zr1 C14 C22 C17 -66.2(2) . . . . ?
C15 C14 C22 C21 -171.1(3) . . . . ?
C13 C14 C22 C21 11.4(5) . . . . ?
Zr1 C14 C22 C21 125.0(3) . . . . ?
C15 C14 C22 Zr1 64.0(2) . . . . ?
C13 C14 C22 Zr1 -113.5(3) . . . . ?
C16 C17 C22 C14 0.9(3) . . . . ?
C18 C17 C22 C14 -173.9(3) . . . . ?
Zr1 C17 C22 C14 63.8(2) . . . . ?
C16 C17 C22 C21 170.6(3) . . . . ?
C18 C17 C22 C21 -4.3(5) . . . . ?
Zr1 C17 C22 C21 -126.5(3) . . . . ?
C16 C17 C22 Zr1 -62.9(2) . . . . ?
C18 C17 C22 Zr1 122.3(3) . . . . ?
C20 C21 C22 C14 -177.7(3) . . . . ?
C20 C21 C22 C17 14.8(4) . . . . ?
C20 C21 C22 Zr1 -81.6(3) . . . . ?
C33 C25 C26 C27 -2.0(3) . . . . ?
Zr2 C25 C26 C27 68.9(2) . . . . ?
C33 C25 C26 Zr2 -71.0(2) . . . . ?
C25 C26 C27 C32 1.3(3) . . . . ?
Zr2 C26 C27 C32 65.9(2) . . . . ?
C25 C26 C27 C28 169.9(3) . . . . ?
Zr2 C26 C27 C28 -125.5(3) . . . . ?
C25 C26 C27 Zr2 -64.58(19) . . . . ?
C26 C27 C28 C29B -148.5(9) . . . . ?
C32 C27 C28 C29B 18.5(10) . . . . ?
Zr2 C27 C28 C29B 115.1(9) . . . . ?
C26 C27 C28 C29A -177.9(3) . . . . ?
C32 C27 C28 C29A -10.8(5) . . . . ?
Zr2 C27 C28 C29A 85.7(4) . . . . ?
C26 C27 C32 C33 -0.2(3) . . . . ?
C28 C27 C32 C33 -169.5(3) . . . . ?
Zr2 C27 C32 C33 63.6(2) . . . . ?
C26 C27 C32 C31 173.1(3) . . . . ?
C28 C27 C32 C31 3.8(5) . . . . ?
Zr2 C27 C32 C31 -123.1(3) . . . . ?
C26 C27 C32 Zr2 -63.8(2) . . . . ?
C28 C27 C32 Zr2 126.9(3) . . . . ?
C30A C31 C32 C33 148.4(4) . . . . ?
C30B C31 C32 C33 177.4(10) . . . . ?
C30A C31 C32 C27 -23.5(5) . . . . ?
C30B C31 C32 C27 5.6(10) . . . . ?
C30A C31 C32 Zr2 -117.4(3) . . . . ?
C30B C31 C32 Zr2 -88.4(10) . . . . ?
C27 C32 C33 C25 -1.1(3) . . . . ?
C31 C32 C33 C25 -173.8(3) . . . . ?
Zr2 C32 C33 C25 64.4(2) . . . . ?
C27 C32 C33 C34 -179.0(3) . . . . ?
C31 C32 C33 C34 8.3(5) . . . . ?
Zr2 C32 C33 C34 -113.5(3) . . . . ?
C27 C32 C33 Zr2 -65.5(2) . . . . ?
C31 C32 C33 Zr2 121.7(3) . . . . ?
C26 C25 C33 C32 1.9(3) . . . . ?
Zr2 C25 C33 C32 -68.9(2) . . . . ?
C26 C25 C33 C34 179.9(3) . . . . ?
Zr2 C25 C33 C34 109.1(3) . . . . ?
C26 C25 C33 Zr2 70.8(2) . . . . ?
C32 C33 C34 C35 131.3(3) . . . . ?
C25 C33 C34 C35 -46.2(4) . . . . ?
Zr2 C33 C34 C35 37.8(3) . . . . ?
C33 C34 C35 C36 -44.5(4) . . . . ?
C34 C35 C36 C37 118.4(4) . . . . ?
C34 C35 C36 C44 -62.2(4) . . . . ?
C34 C35 C36 Zr2 31.9(4) . . . . ?
C44 C36 C37 C38 -1.7(3) . . . . ?
C35 C36 C37 C38 177.8(3) . . . . ?
Zr2 C36 C37 C38 -70.7(2) . . . . ?
C44 C36 C37 Zr2 69.0(2) . . . . ?
C35 C36 C37 Zr2 -111.5(3) . . . . ?
C36 C37 C38 C39 1.0(3) . . . . ?
Zr2 C37 C38 C39 -68.7(2) . . . . ?
C36 C37 C38 Zr2 69.6(2) . . . . ?
C37 C38 C39 C44 0.1(3) . . . . ?
Zr2 C38 C39 C44 -63.9(2) . . . . ?
C37 C38 C39 C40 -173.1(3) . . . . ?
Zr2 C38 C39 C40 122.9(3) . . . . ?
C37 C38 C39 Zr2 64.0(2) . . . . ?
C38 C39 C40 C41 150.2(3) . . . . ?
C44 C39 C40 C41 -22.1(4) . . . . ?
Zr2 C39 C40 C41 -114.8(3) . . . . ?
C39 C40 C41 C42 51.6(4) . . . . ?
C40 C41 C42 C43 -62.9(4) . . . . ?
C41 C42 C43 C44 39.5(5) . . . . ?
C38 C39 C44 C36 -1.1(3) . . . . ?
C40 C39 C44 C36 172.5(3) . . . . ?
Zr2 C39 C44 C36 -64.0(2) . . . . ?
C38 C39 C44 C43 -172.5(3) . . . . ?
C40 C39 C44 C43 1.2(5) . . . . ?
Zr2 C39 C44 C43 124.7(3) . . . . ?
C38 C39 C44 Zr2 62.8(2) . . . . ?
C40 C39 C44 Zr2 -123.5(3) . . . . ?
C37 C36 C44 C39 1.7(3) . . . . ?
C35 C36 C44 C39 -177.8(3) . . . . ?
Zr2 C36 C44 C39 67.0(2) . . . . ?
C37 C36 C44 C43 172.4(3) . . . . ?
C35 C36 C44 C43 -7.1(5) . . . . ?
Zr2 C36 C44 C43 -122.3(3) . . . . ?
C37 C36 C44 Zr2 -65.3(2) . . . . ?
C35 C36 C44 Zr2 115.2(3) . . . . ?
C42 C43 C44 C39 -9.4(5) . . . . ?
C42 C43 C44 C36 -178.8(3) . . . . ?
C42 C43 C44 Zr2 86.8(4) . . . . ?
C55 C47 C48 C49 -0.3(3) . . . . ?
Zr3 C47 C48 C49 68.7(2) . . . . ?
C55 C47 C48 Zr3 -69.1(2) . . . . ?
C47 C48 C49 C54 -0.8(3) . . . . ?
Zr3 C48 C49 C54 63.7(2) . . . . ?
C47 C48 C49 C50 173.1(3) . . . . ?
Zr3 C48 C49 C50 -122.3(3) . . . . ?
C47 C48 C49 Zr3 -64.5(2) . . . . ?
C48 C49 C50 C51A 176.1(4) . . . . ?
C54 C49 C50 C51A -10.9(5) . . . . ?
Zr3 C49 C50 C51A 81.8(4) . . . . ?
C48 C49 C50 C51B -155.6(6) . . . . ?
C54 C49 C50 C51B 17.5(7) . . . . ?
Zr3 C49 C50 C51B 110.1(6) . . . . ?
C48 C49 C54 C55 1.6(3) . . . . ?
C50 C49 C54 C55 -172.6(3) . . . . ?
Zr3 C49 C54 C55 64.5(2) . . . . ?
C48 C49 C54 C53 173.7(3) . . . . ?
C50 C49 C54 C53 -0.6(5) . . . . ?
Zr3 C49 C54 C53 -123.5(3) . . . . ?
C48 C49 C54 Zr3 -62.8(2) . . . . ?
C50 C49 C54 Zr3 122.9(3) . . . . ?
C52B C53 C54 C49 13.4(7) . . . . ?
C52A C53 C54 C49 -18.0(5) . . . . ?
C52B C53 C54 C55 -176.4(6) . . . . ?
C52A C53 C54 C55 152.2(4) . . . . ?
C52B C53 C54 Zr3 -81.9(7) . . . . ?
C52A C53 C54 Zr3 -113.3(4) . . . . ?
C48 C47 C55 C54 1.3(3) . . . . ?
Zr3 C47 C55 C54 -68.4(2) . . . . ?
C48 C47 C55 C56 -178.7(3) . . . . ?
Zr3 C47 C55 C56 111.6(3) . . . . ?
C48 C47 C55 Zr3 69.7(2) . . . . ?
C49 C54 C55 C47 -1.8(3) . . . . ?
C53 C54 C55 C47 -173.1(3) . . . . ?
Zr3 C54 C55 C47 65.5(2) . . . . ?
C49 C54 C55 C56 178.2(3) . . . . ?
C53 C54 C55 C56 6.9(5) . . . . ?
Zr3 C54 C55 C56 -114.5(3) . . . . ?
C49 C54 C55 Zr3 -67.3(2) . . . . ?
C53 C54 C55 Zr3 121.4(3) . . . . ?
C47 C55 C56 C57 -120.8(3) . . . . ?
C54 C55 C56 C57 59.2(4) . . . . ?
Zr3 C55 C56 C57 -34.1(3) . . . . ?
C55 C56 C57 C58 46.2(4) . . . . ?
C56 C57 C58 C66 -131.7(3) . . . . ?
C56 C57 C58 C59 45.0(4) . . . . ?
C56 C57 C58 Zr3 -38.2(3) . . . . ?
C66 C58 C59 C60 -2.4(3) . . . . ?
C57 C58 C59 C60 -179.6(3) . . . . ?
Zr3 C58 C59 C60 -71.3(2) . . . . ?
C66 C58 C59 Zr3 69.0(2) . . . . ?
C57 C58 C59 Zr3 -108.2(3) . . . . ?
C58 C59 C60 C61 2.0(3) . . . . ?
Zr3 C59 C60 C61 -69.7(2) . . . . ?
C58 C59 C60 Zr3 71.7(2) . . . . ?
C59 C60 C61 C66 -0.9(3) . . . . ?
Zr3 C60 C61 C66 -65.4(2) . . . . ?
C59 C60 C61 C62 -173.5(3) . . . . ?
Zr3 C60 C61 C62 122.0(3) . . . . ?
C59 C60 C61 Zr3 64.5(2) . . . . ?
C60 C61 C62 C63 152.1(4) . . . . ?
C66 C61 C62 C63 -19.7(5) . . . . ?
Zr3 C61 C62 C63 -113.6(3) . . . . ?
C61 C62 C63 C64 48.1(5) . . . . ?
C62 C63 C64 C65 -59.3(5) . . . . ?
C63 C64 C65 C66 37.3(5) . . . . ?
C59 C58 C66 C61 1.8(3) . . . . ?
C57 C58 C66 C61 179.0(3) . . . . ?
Zr3 C58 C66 C61 65.6(2) . . . . ?
C59 C58 C66 C65 172.5(3) . . . . ?
C57 C58 C66 C65 -10.3(5) . . . . ?
Zr3 C58 C66 C65 -123.7(3) . . . . ?
C59 C58 C66 Zr3 -63.7(2) . . . . ?
C57 C58 C66 Zr3 113.4(3) . . . . ?
C60 C61 C66 C58 -0.6(3) . . . . ?
C62 C61 C66 C58 172.7(3) . . . . ?
Zr3 C61 C66 C58 -63.4(2) . . . . ?
C60 C61 C66 C65 -171.9(3) . . . . ?
C62 C61 C66 C65 1.5(5) . . . . ?
Zr3 C61 C66 C65 125.3(3) . . . . ?
C60 C61 C66 Zr3 62.8(2) . . . . ?
C62 C61 C66 Zr3 -123.8(3) . . . . ?
C64 C65 C66 C58 -179.3(3) . . . . ?
C64 C65 C66 C61 -9.8(5) . . . . ?
C64 C65 C66 Zr3 85.8(4) . . . . ?
C49 C50 C51A C52A 40.8(7) . . . . ?
C50 C51A C52A C53 -62.6(8) . . . . ?
C54 C53 C52A C51A 49.2(7) . . . . ?
C49 C50 C51B C52B -48.9(12) . . . . ?
C54 C53 C52B C51B -42.2(12) . . . . ?
C50 C51B C52B C53 63.2(15) . . . . ?
C27 C28 C29A C30A 38.6(5) . . . . ?
C32 C31 C30A C29A 50.9(5) . . . . ?
C28 C29A C30A C31 -61.2(6) . . . . ?
C27 C28 C29B C30B -46.7(17) . . . . ?
C28 C29B C30B C31 61(3) . . . . ?
C32 C31 C30B C29B -39(2) . . . . ?
